data_7056134
loop_
_publ_author_name
'Biswal, Debanjana'
'Pramanik, Nikhil Ranjan'
'Chakrabarti, Syamal'
'Drew, Michael G. B.'
'Sarkar, Bithika'
'Maurya, Mannar R.'
'Mukherjee, Sanjib K.'
'Chowdhury, Pramit'

_publ_section_title
;
 New polymeric, dimeric and mononuclear dioxidomolybdenum(vi) complexes
 with an ONO donor ligand: crystal structures, DFT calculations, catalytic
 performance and protein binding study of the ligand
;
_journal_name_full 'New J. Chem.'
_journal_paper_doi 10.1039/C7NJ00136C
_journal_year 2017
_chemical_formula_sum 'C17 H15 Mo N3 O4'
_chemical_formula_weight 421.26
_space_group_crystal_system monoclinic
_space_group_IT_number 14
_space_group_name_Hall '-P 2ybc'
_space_group_name_H-M_alt 'P 1 21/c 1'
_symmetry_space_group_name_Hall '-P 2ybc'
_symmetry_space_group_name_H-M 'P 1 21/c 1'
_atom_sites_solution_hydrogens mixed
_atom_sites_solution_primary direct
_atom_sites_solution_secondary difmap
_audit_creation_method SHELXL-2016/6
_audit_update_record
;
2017-04-04 deposited with the CCDC.
2017-04-19 downloaded from the CCDC.
;
_cell_angle_alpha 90
_cell_angle_beta 105.213(16)
_cell_angle_gamma 90
_cell_formula_units_Z 4
_cell_length_a 11.092(4)
_cell_length_b 8.109(3)
_cell_length_c 18.807(6)
_cell_measurement_reflns_used 2644
_cell_measurement_temperature 296(2)
_cell_measurement_theta_max 25.38
_cell_measurement_theta_min 2.24
_cell_volume 1632.3(10)
_computing_cell_refinement 'Bruker SAINT'
_computing_data_collection 'Bruker APEX2'
_computing_data_reduction 'Bruker SAINT'
_computing_molecular_graphics 'Bruker SHELXTL'
_computing_publication_material 'Bruker SHELXTL'
_computing_structure_refinement 'SHELXL-2016/6 (Sheldrick, 2016)'
_computing_structure_solution 'SHELXS-97 (Sheldrick, 1997)'
_diffrn_ambient_temperature 296(2)
_diffrn_measured_fraction_theta_full 0.975
_diffrn_measured_fraction_theta_max 0.975
_diffrn_measurement_device_type 'Bruker APEX-II CCD'
_diffrn_measurement_method '\f and \w scans'
_diffrn_radiation_monochromator graphite
_diffrn_radiation_source 'fine-focus sealed tube'
_diffrn_radiation_type MoK\a
_diffrn_radiation_wavelength 0.71073
_diffrn_reflns_av_R_equivalents 0.0700
_diffrn_reflns_av_unetI/netI 0.0556
_diffrn_reflns_Laue_measured_fraction_full 0.975
_diffrn_reflns_Laue_measured_fraction_max 0.975
_diffrn_reflns_limit_h_max 12
_diffrn_reflns_limit_h_min -12
_diffrn_reflns_limit_k_max 9
_diffrn_reflns_limit_k_min -9
_diffrn_reflns_limit_l_max 18
_diffrn_reflns_limit_l_min -22
_diffrn_reflns_number 9973
_diffrn_reflns_point_group_measured_fraction_full 0.975
_diffrn_reflns_point_group_measured_fraction_max 0.975
_diffrn_reflns_theta_full 24.999
_diffrn_reflns_theta_max 24.999
_diffrn_reflns_theta_min 1.903
_exptl_absorpt_coefficient_mu 0.832
_exptl_absorpt_correction_T_max 0.875
_exptl_absorpt_correction_T_min 0.847
_exptl_absorpt_correction_type multi-scan
_exptl_absorpt_process_details SADABS
_exptl_crystal_colour 'dark red'
_exptl_crystal_density_diffrn 1.714
_exptl_crystal_description cuboid
_exptl_crystal_F_000 848
_exptl_crystal_size_max 0.200
_exptl_crystal_size_mid 0.180
_exptl_crystal_size_min 0.160
_refine_diff_density_max 1.047
_refine_diff_density_min -1.766
_refine_diff_density_rms 0.195
_refine_ls_extinction_method none
_refine_ls_goodness_of_fit_ref 1.087
_refine_ls_hydrogen_treatment mixed
_refine_ls_matrix_type full
_refine_ls_number_parameters 233
_refine_ls_number_reflns 2811
_refine_ls_number_restraints 2
_refine_ls_restrained_S_all 1.086
_refine_ls_R_factor_all 0.0799
_refine_ls_R_factor_gt 0.0590
_refine_ls_shift/su_max 0.001
_refine_ls_shift/su_mean 0.000
_refine_ls_structure_factor_coef Fsqd
_refine_ls_weighting_details 'w=1/[\s^2^(Fo^2^)+(0.1334P)^2^] where P=(Fo^2^+2Fc^2^)/3'
_refine_ls_weighting_scheme calc
_refine_ls_wR_factor_gt 0.1767
_refine_ls_wR_factor_ref 0.2021
_reflns_Friedel_coverage 0.000
_reflns_number_gt 2024
_reflns_number_total 2811
_reflns_threshold_expression 'I > 2\s(I)'
_cod_data_source_file c7nj00136c2.cif
_cod_data_source_block 1
_cod_original_cell_volume 1632.2(10)
_cod_database_code 7056134
_shelx_shelxl_version_number 2016/6
_shelx_space_group_comment
;
The symmetry employed for this shelxl refinement is uniquely defined
by the following loop, which should always be used as a source of
symmetry information in preference to the above space-group names.
They are only intended as comments.
;
_shelx_estimated_absorpt_t_min 0.851
_shelx_estimated_absorpt_t_max 0.878

loop_
_space_group_symop_operation_xyz
'x, y, z'
'-x, y+1/2, -z+1/2'
'-x, -y, -z'
'x, -y-1/2, z-1/2'

loop_
_atom_site_label
_atom_site_type_symbol
_atom_site_fract_x
_atom_site_fract_y
_atom_site_fract_z
_atom_site_U_iso_or_equiv
_atom_site_adp_type
_atom_site_occupancy
_atom_site_site_symmetry_order
_atom_site_calc_flag
_atom_site_refinement_flags_posn
_atom_site_refinement_flags_adp
C1 C 0.3526(7) 0.8086(8) 0.4956(4) 0.0430(17) Uani 1 1 d . .
C2 C 0.2557(8) 0.8161(8) 0.5313(4) 0.0462(19) Uani 1 1 d . .
H2 H 0.270082 0.777094 0.579336 0.055 Uiso 1 1 calc R U
C3 C 0.1417(7) 0.8793(8) 0.4970(4) 0.0489(18) Uani 1 1 d . .
H3 H 0.079414 0.882134 0.521847 0.059 Uiso 1 1 calc R U
C4 C 0.1168(8) 0.9399(8) 0.4253(4) 0.050(2) Uani 1 1 d . .
H4 H 0.039160 0.984656 0.402227 0.060 Uiso 1 1 calc R U
C5 C 0.2095(7) 0.9319(8) 0.3895(4) 0.0419(17) Uani 1 1 d . .
H5 H 0.193012 0.970826 0.341404 0.050 Uiso 1 1 calc R U
C6 C 0.3260(6) 0.8688(8) 0.4219(3) 0.0361(14) Uani 1 1 d . .
C7 C 0.4196(6) 0.8657(7) 0.3797(3) 0.0361(14) Uani 1 1 d . .
C8 C 0.7158(7) 0.7837(7) 0.3754(3) 0.0403(16) Uani 1 1 d . .
C9 C 0.7695(7) 0.7117(7) 0.4495(4) 0.0420(18) Uani 1 1 d . .
H9A H 0.762907 0.789982 0.486588 0.063 Uiso 1 1 calc R U
H9B H 0.855871 0.685216 0.455051 0.063 Uiso 1 1 calc R U
H9C H 0.724574 0.613277 0.454812 0.063 Uiso 1 1 calc R U
C10 C 0.7939(7) 0.7959(7) 0.3257(4) 0.0441(18) Uani 1 1 d . .
H10 H 0.877599 0.768949 0.345275 0.053 Uiso 1 1 calc R U
C11 C 0.7616(6) 0.8415(7) 0.2543(4) 0.0387(15) Uani 1 1 d . .
C12 C 0.8531(6) 0.8554(8) 0.2093(3) 0.0387(15) Uani 1 1 d . .
C13 C 0.9684(8) 0.7767(9) 0.2303(5) 0.0516(19) Uani 1 1 d . .
H13 H 0.986263 0.707872 0.271306 0.062 Uiso 1 1 calc R U
C14 C 1.0573(8) 0.7988(9) 0.1913(5) 0.060(2) Uani 1 1 d . .
H14 H 1.134607 0.746918 0.206182 0.071 Uiso 1 1 calc R U
C15 C 1.0285(8) 0.9003(9) 0.1295(4) 0.055(2) Uani 1 1 d . .
H15 H 1.086977 0.916485 0.102705 0.066 Uiso 1 1 calc R U
C16 C 0.9140(9) 0.9769(9) 0.1079(4) 0.054(2) Uani 1 1 d . .
H16 H 0.895501 1.044892 0.066597 0.065 Uiso 1 1 calc R U
C17 C 0.8272(7) 0.9530(7) 0.1470(4) 0.0447(18) Uani 1 1 d . .
H17 H 0.749494 1.003524 0.131270 0.054 Uiso 1 1 calc R U
H1A H 0.500(7) 0.711(8) 0.5745(17) 0.054 Uiso 1 1 d D U
H1B H 0.513(5) 0.738(8) 0.502(3) 0.054 Uiso 1 1 d D U
Mo1 Mo 0.49962(4) 0.95234(6) 0.24965(2) 0.0284(3) Uani 1 1 d . .
N1 N 0.4639(8) 0.7446(11) 0.5308(4) 0.076(2) Uani 1 1 d D .
N2 N 0.5326(6) 0.8131(6) 0.4064(3) 0.0415(15) Uani 1 1 d . .
N3 N 0.6003(5) 0.8347(6) 0.3538(3) 0.0370(12) Uani 1 1 d . .
O1 O 0.3819(5) 0.9193(5) 0.3098(2) 0.0413(11) Uani 1 1 d . .
O2 O 0.6459(4) 0.8801(6) 0.2190(2) 0.0399(11) Uani 1 1 d . .
O3 O 0.5420(4) 1.1530(5) 0.2709(2) 0.0354(10) Uani 1 1 d . .
O4 O 0.3908(4) 0.9525(4) 0.1671(2) 0.0389(11) Uani 1 1 d . .

loop_
_atom_site_aniso_label
_atom_site_aniso_U_11
_atom_site_aniso_U_22
_atom_site_aniso_U_33
_atom_site_aniso_U_23
_atom_site_aniso_U_13
_atom_site_aniso_U_12
C1 0.052(5) 0.046(4) 0.036(3) 0.008(3) 0.020(3) 0.012(3)
C2 0.057(5) 0.051(4) 0.036(4) 0.007(3) 0.021(4) 0.008(3)
C3 0.058(5) 0.045(4) 0.055(4) -0.002(3) 0.036(4) 0.000(4)
C4 0.056(5) 0.045(4) 0.053(5) -0.003(3) 0.022(4) 0.003(3)
C5 0.051(5) 0.046(4) 0.033(3) 0.001(3) 0.018(3) -0.002(3)
C6 0.041(4) 0.037(3) 0.034(3) 0.000(3) 0.017(3) 0.001(3)
C7 0.049(4) 0.030(3) 0.034(3) -0.003(2) 0.020(3) 0.002(3)
C8 0.055(5) 0.030(4) 0.033(3) -0.002(2) 0.006(3) 0.005(3)
C9 0.046(5) 0.042(4) 0.035(4) 0.003(3) 0.006(3) 0.003(3)
C10 0.044(5) 0.048(4) 0.047(4) 0.000(3) 0.024(3) -0.005(3)
C11 0.038(4) 0.025(3) 0.059(4) -0.006(3) 0.022(3) 0.000(3)
C12 0.046(4) 0.032(3) 0.040(3) -0.003(3) 0.015(3) -0.007(3)
C13 0.058(5) 0.056(5) 0.047(4) 0.003(3) 0.025(4) 0.008(4)
C14 0.052(6) 0.061(5) 0.072(5) -0.004(4) 0.027(4) 0.003(3)
C15 0.066(6) 0.053(4) 0.058(4) -0.014(4) 0.038(4) -0.013(4)
C16 0.079(6) 0.053(4) 0.037(4) -0.005(3) 0.027(4) -0.010(4)
C17 0.047(5) 0.043(4) 0.043(4) -0.001(3) 0.010(3) -0.004(3)
Mo1 0.0393(5) 0.0224(4) 0.0244(4) 0.00211(16) 0.0103(3) 0.0024(2)
N1 0.083(6) 0.109(5) 0.043(4) 0.031(4) 0.030(4) 0.031(5)
N2 0.057(4) 0.038(3) 0.035(3) 0.006(2) 0.022(3) 0.004(3)
N3 0.047(4) 0.031(3) 0.032(3) 0.002(2) 0.009(2) 0.004(2)
O1 0.047(3) 0.044(2) 0.036(2) 0.006(2) 0.018(2) 0.003(2)
O2 0.038(3) 0.044(3) 0.041(2) 0.000(2) 0.015(2) 0.005(2)
O3 0.034(2) 0.029(2) 0.038(2) -0.0003(19) -0.0005(18) 0.002(2)
O4 0.052(3) 0.029(2) 0.032(2) 0.0021(15) 0.003(2) 0.0019(18)

loop_
_atom_type_symbol
_atom_type_description
_atom_type_scat_dispersion_real
_atom_type_scat_dispersion_imag
_atom_type_scat_source
C C 0.0033 0.0016 'International Tables Vol C Tables 4.2.6.8 and 6.1.1.4'
H H 0.0000 0.0000 'International Tables Vol C Tables 4.2.6.8 and 6.1.1.4'
N N 0.0061 0.0033 'International Tables Vol C Tables 4.2.6.8 and 6.1.1.4'
O O 0.0106 0.0060 'International Tables Vol C Tables 4.2.6.8 and 6.1.1.4'
Mo Mo -1.6832 0.6857 'International Tables Vol C Tables 4.2.6.8 and 6.1.1.4'

loop_
_geom_angle_atom_site_label_1
_geom_angle_atom_site_label_2
_geom_angle_atom_site_label_3
_geom_angle
_geom_angle_site_symmetry_3
N1 C1 C2 120.0(6) .
N1 C1 C6 122.7(6) .
C2 C1 C6 117.3(6) .
C3 C2 C1 121.3(6) .
C3 C2 H2 119.3 .
C1 C2 H2 119.3 .
C2 C3 C4 121.0(7) .
C2 C3 H3 119.5 .
C4 C3 H3 119.5 .
C5 C4 C3 118.3(8) .
C5 C4 H4 120.8 .
C3 C4 H4 120.8 .
C4 C5 C6 122.7(6) .
C4 C5 H5 118.7 .
C6 C5 H5 118.7 .
C5 C6 C1 119.3(6) .
C5 C6 C7 119.0(5) .
C1 C6 C7 121.7(6) .
N2 C7 O1 120.5(5) .
N2 C7 C6 123.2(5) .
O1 C7 C6 116.2(6) .
N3 C8 C10 119.0(6) .
N3 C8 C9 122.5(6) .
C10 C8 C9 118.5(7) .
C8 C9 H9A 109.5 .
C8 C9 H9B 109.5 .
H9A C9 H9B 109.5 .
C8 C9 H9C 109.5 .
H9A C9 H9C 109.5 .
H9B C9 H9C 109.5 .
C11 C10 C8 128.3(7) .
C11 C10 H10 115.9 .
C8 C10 H10 115.9 .
O2 C11 C10 122.4(6) .
O2 C11 C12 114.6(6) .
C10 C11 C12 123.0(6) .
C17 C12 C13 118.4(6) .
C17 C12 C11 120.4(6) .
C13 C12 C11 121.2(6) .
C14 C13 C12 121.3(7) .
C14 C13 H13 119.4 .
C12 C13 H13 119.4 .
C13 C14 C15 118.6(8) .
C13 C14 H14 120.7 .
C15 C14 H14 120.7 .
C16 C15 C14 120.4(7) .
C16 C15 H15 119.8 .
C14 C15 H15 119.8 .
C17 C16 C15 120.1(7) .
C17 C16 H16 120.0 .
C15 C16 H16 120.0 .
C16 C17 C12 121.2(7) .
C16 C17 H17 119.4 .
C12 C17 H17 119.4 .
O4 Mo1 O3 107.39(19) .
O4 Mo1 O2 100.2(2) .
O3 Mo1 O2 99.0(2) .
O4 Mo1 O1 96.1(2) .
O3 Mo1 O1 100.31(19) .
O2 Mo1 O1 149.7(2) .
O4 Mo1 N3 152.46(19) .
O3 Mo1 N3 99.2(2) .
O2 Mo1 N3 82.25(19) .
O1 Mo1 N3 71.7(2) .
O4 Mo1 O3 78.44(16) 2_645
O3 Mo1 O3 173.97(8) 2_645
O2 Mo1 O3 78.18(16) 2_645
O1 Mo1 O3 80.28(16) 2_645
N3 Mo1 O3 75.22(17) 2_645
C1 N1 H1A 137(6) .
C1 N1 H1B 111(5) .
H1A N1 H1B 111(8) .
C7 N2 N3 109.2(5) .
C8 N3 N2 113.8(5) .
C8 N3 Mo1 130.0(4) .
N2 N3 Mo1 116.2(4) .
C7 O1 Mo1 121.8(4) .
C11 O2 Mo1 134.3(4) .
Mo1 O3 Mo1 149.8(2) 2_655

loop_
_geom_bond_atom_site_label_1
_geom_bond_atom_site_label_2
_geom_bond_distance
_geom_bond_site_symmetry_2
C1 N1 1.342(10) .
C1 C2 1.410(10) .
C1 C6 1.426(8) .
C2 C3 1.360(10) .
C2 H2 0.9300 .
C3 C4 1.395(10) .
C3 H3 0.9300 .
C4 C5 1.370(10) .
C4 H4 0.9300 .
C5 C6 1.374(10) .
C5 H5 0.9300 .
C6 C7 1.464(8) .
C7 N2 1.294(8) .
C7 O1 1.344(7) .
C8 N3 1.305(8) .
C8 C10 1.436(10) .
C8 C9 1.483(9) .
C9 H9A 0.9600 .
C9 H9B 0.9600 .
C9 H9C 0.9600 .
C10 C11 1.348(9) .
C10 H10 0.9300 .
C11 O2 1.318(8) .
C11 C12 1.487(9) .
C12 C17 1.381(9) .
C12 C13 1.391(10) .
C13 C14 1.386(10) .
C13 H13 0.9300 .
C14 C15 1.391(11) .
C14 H14 0.9300 .
C15 C16 1.375(11) .
C15 H15 0.9300 .
C16 C17 1.370(11) .
C16 H16 0.9300 .
C17 H17 0.9300 .
Mo1 O4 1.699(4) .
Mo1 O3 1.712(4) .
Mo1 O2 1.949(4) .
Mo1 O1 1.957(4) .
Mo1 N3 2.201(5) .
Mo1 O3 2.482(4) 2_645
N1 H1A 0.859(10) .
N1 H1B 0.863(10) .
N2 N3 1.402(7) .

loop_
_geom_hbond_atom_site_label_D
_geom_hbond_atom_site_label_H
_geom_hbond_atom_site_label_A
_geom_hbond_distance_DH
_geom_hbond_distance_HA
_geom_hbond_distance_DA
_geom_hbond_angle_DHA
N1 H1B N2 0.863(10) 1.96(4) 2.701(8) 143(6)
